data_7016706
loop_
_publ_author_name
'Kruck, Matthias'
'Sauer, D\'esir\'ee C'
'Enders, Markus'
'Wadepohl, Hubert'
'Gade, Lutz H.'

_publ_section_title
;
 Bis(2-pyridylimino)isoindolato iron(ii) and cobalt(ii) complexes:
 Structural chemistry and paramagnetic NMR spectroscopy.
;
_journal_issue 40
_journal_name_full 'Dalton transactions (Cambridge, England : 2003)'
_journal_page_first 10406
_journal_page_last 10415
_journal_paper_doi 10.1039/c1dt10617a
_journal_volume 40
_journal_year 2011
_chemical_formula_sum 'C26 H25 N5'
_chemical_formula_weight 407.51
_space_group_IT_number 14
_symmetry_cell_setting monoclinic
_symmetry_Int_Tables_number 14
_symmetry_space_group_name_Hall '-P 2yn'
_symmetry_space_group_name_H-M 'P 1 21/n 1'
_atom_sites_solution_hydrogens difmap
_atom_sites_solution_primary direct
_atom_sites_solution_secondary difmap
_audit_block_code ga_mkr12
_audit_creation_method SHELXL-97
_cell_angle_alpha 90.00
_cell_angle_beta 111.420(10)
_cell_angle_gamma 90.00
_cell_formula_units_Z 4
_cell_length_a 11.864(5)
_cell_length_b 15.282(6)
_cell_length_c 12.121(5)
_cell_measurement_reflns_used 8005
_cell_measurement_temperature 100(2)
_cell_measurement_theta_max 32.05
_cell_measurement_theta_min 2.45
_cell_volume 2045.8(15)
_computing_cell_refinement
;
SAINT (Bruker AXS, 1997-2008). Includes estimated systematic errors
of the unit cell constants from Monte Carlo simulations.
;
_computing_data_collection 'SMART-5.631 (Bruker AXS, 2003)'
_computing_data_reduction 'SAINT (Bruker AXS, 1997-2008); SADABS (Bruker AXS, 2008)'
_computing_publication_material 'SHELXL-97 (Sheldrick, 1997)'
_computing_structure_refinement 'SHELXL-97 (Sheldrick, 1997)'
_computing_structure_solution 'SHELXS-97 (Sheldrick, 1997)'
_diffrn_ambient_environment 'perfluoro polyether oil'
_diffrn_ambient_temperature 100(2)
_diffrn_detector 'CCD plate'
_diffrn_detector_area_resol_mean 8.19
_diffrn_detector_type CCD-PXL-KAF2
_diffrn_measured_fraction_theta_full 0.998
_diffrn_measured_fraction_theta_max 0.991
_diffrn_measurement_device 'three-circle diffractometer'
_diffrn_measurement_device_type 'Bruker AXS Smart 1000'
_diffrn_measurement_method '\f- and \w-scans'
_diffrn_measurement_specimen_support 'polyimid foil'
_diffrn_radiation_monochromator graphite
_diffrn_radiation_probe x-ray
_diffrn_radiation_type MoK\a
_diffrn_radiation_wavelength 0.71073
_diffrn_reflns_av_R_equivalents 0.0329
_diffrn_reflns_av_sigmaI/netI 0.0182
_diffrn_reflns_limit_h_max 16
_diffrn_reflns_limit_h_min -17
_diffrn_reflns_limit_k_max 22
_diffrn_reflns_limit_k_min 0
_diffrn_reflns_limit_l_max 17
_diffrn_reflns_limit_l_min 0
_diffrn_reflns_number 51391
_diffrn_reflns_theta_full 30.51
_diffrn_reflns_theta_max 31.50
_diffrn_reflns_theta_min 2.06
_diffrn_source 'fine-focus sealed tube'
_exptl_absorpt_coefficient_mu 0.081
_exptl_absorpt_correction_T_max 0.8623
_exptl_absorpt_correction_T_min 0.8196
_exptl_absorpt_correction_type multi-scan
_exptl_absorpt_process_details
;
multi-scan from symmetry-related measurements (Blessing 1995)
SADABS (Sheldrick & Bruker AXS, 2004-2008)
;
_exptl_crystal_colour yellow
_exptl_crystal_density_diffrn 1.323
_exptl_crystal_density_method 'not measured'
_exptl_crystal_description irregular
_exptl_crystal_F_000 864
_exptl_crystal_size_max 0.25
_exptl_crystal_size_mid 0.20
_exptl_crystal_size_min 0.20
_refine_diff_density_max 0.511
_refine_diff_density_min -0.262
_refine_diff_density_rms 0.056
_refine_ls_abs_structure_details 'Flack H D (1983), Acta Cryst. A39, 876-881'
_refine_ls_extinction_method none
_refine_ls_goodness_of_fit_ref 1.058
_refine_ls_hydrogen_treatment refall
_refine_ls_matrix_type full
_refine_ls_number_parameters 356
_refine_ls_number_reflns 6741
_refine_ls_number_restraints 0
_refine_ls_restrained_S_all 1.058
_refine_ls_R_factor_all 0.0529
_refine_ls_R_factor_gt 0.0433
_refine_ls_shift/su_max 0.000
_refine_ls_shift/su_mean 0.000
_refine_ls_structure_factor_coef Fsqd
_refine_ls_weighting_details 'calc w=1/[\s^2^(Fo^2^)+(0.0741P)^2^+0.4956P] where P=(Fo^2^+2Fc^2^)/3'
_refine_ls_weighting_scheme calc
_refine_ls_wR_factor_gt 0.1130
_refine_ls_wR_factor_ref 0.1246
_reflns_number_gt 5732
_reflns_number_total 6741
_reflns_threshold_expression >2sigma(I)
_cod_data_source_file c1dt10617a.txt
_cod_data_source_block compound_1
_cod_original_cell_volume 2045.9(15)
_cod_original_sg_symbol_H-M 'P 21/n'
_cod_database_code 7016706
_audit_block_refno 901

loop_
_symmetry_equiv_pos_as_xyz
'x, y, z'
'-x+1/2, y+1/2, -z+1/2'
'-x, -y, -z'
'x-1/2, -y-1/2, z-1/2'

loop_
_atom_site_label
_atom_site_type_symbol
_atom_site_fract_x
_atom_site_fract_y
_atom_site_fract_z
_atom_site_U_iso_or_equiv
_atom_site_adp_type
_atom_site_occupancy
_atom_site_symmetry_multiplicity
_atom_site_calc_flag
N1 N 0.42292(7) 0.13322(5) 0.05598(6) 0.01552(14) Uani 1 1 d
H1 H 0.4869(14) 0.1265(10) 0.1204(14) 0.034(4) Uiso 1 1 d
N2 N 0.50852(7) 0.09275(5) -0.09101(7) 0.01716(15) Uani 1 1 d
N3 N 0.66748(7) 0.12008(5) 0.09664(7) 0.01675(15) Uani 1 1 d
N4 N 0.27184(7) 0.17079(5) 0.13999(6) 0.01646(14) Uani 1 1 d
N5 N 0.45215(6) 0.11733(5) 0.28776(6) 0.01530(14) Uani 1 1 d
C1 C 0.42223(8) 0.11416(5) -0.05621(7) 0.01536(15) Uani 1 1 d
C2 C 0.29541(8) 0.12343(6) -0.13735(7) 0.01670(16) Uani 1 1 d
C3 C 0.24376(9) 0.11232(6) -0.25929(8) 0.02153(18) Uani 1 1 d
H3 H 0.2938(13) 0.0935(9) -0.3052(12) 0.026 Uiso 1 1 d
C4 C 0.12014(9) 0.12857(7) -0.31346(8) 0.0246(2) Uani 1 1 d
H4 H 0.0798(13) 0.1203(10) -0.4007(13) 0.030 Uiso 1 1 d
C5 C 0.05133(9) 0.15512(7) -0.24731(9) 0.02400(19) Uani 1 1 d
H5 H -0.0361(13) 0.1665(10) -0.2869(13) 0.029 Uiso 1 1 d
C6 C 0.10363(8) 0.16533(6) -0.12472(8) 0.02024(17) Uani 1 1 d
H6 H 0.0563(12) 0.1825(9) -0.0793(12) 0.024 Uiso 1 1 d
C7 C 0.22689(8) 0.14899(6) -0.07110(8) 0.01639(16) Uani 1 1 d
C8 C 0.30811(7) 0.15249(5) 0.05436(7) 0.01517(15) Uani 1 1 d
C9 C 0.63013(8) 0.08970(6) -0.01508(7) 0.01554(15) Uani 1 1 d
C10 C 0.71095(8) 0.05565(6) -0.06405(8) 0.01880(17) Uani 1 1 d
H10 H 0.6790(12) 0.0318(9) -0.1452(12) 0.023 Uiso 1 1 d
C11 C 0.83244(9) 0.05321(7) 0.00475(8) 0.02101(18) Uani 1 1 d
H11 H 0.8903(12) 0.0289(9) -0.0281(12) 0.025 Uiso 1 1 d
C12 C 0.87389(8) 0.08478(6) 0.12092(8) 0.01800(16) Uani 1 1 d
C13 C 1.00718(9) 0.08257(7) 0.19716(9) 0.02367(19) Uani 1 1 d
H13A H 1.0498(13) 0.1237(10) 0.1636(13) 0.028 Uiso 1 1 d
H13B H 1.0386(12) 0.0233(10) 0.1895(12) 0.028 Uiso 1 1 d
C14 C 1.03275(8) 0.10353(7) 0.32712(9) 0.02294(18) Uani 1 1 d
H14A H 1.1199(13) 0.1143(9) 0.3697(13) 0.028 Uiso 1 1 d
H14B H 1.0128(12) 0.0519(10) 0.3674(13) 0.028 Uiso 1 1 d
C15 C 0.95650(9) 0.18145(6) 0.33663(9) 0.02190(18) Uani 1 1 d
H15A H 0.9714(12) 0.2322(10) 0.2927(12) 0.026 Uiso 1 1 d
H15B H 0.9782(12) 0.2025(10) 0.4222(12) 0.026 Uiso 1 1 d
C16 C 0.82353(8) 0.15503(7) 0.28590(8) 0.02134(18) Uani 1 1 d
H16A H 0.8118(13) 0.1074(9) 0.3375(12) 0.026 Uiso 1 1 d
H16B H 0.7710(13) 0.2021(9) 0.2843(12) 0.026 Uiso 1 1 d
C17 C 0.78689(8) 0.11849(6) 0.16225(8) 0.01624(16) Uani 1 1 d
C18 C 0.35008(7) 0.16450(6) 0.25874(7) 0.01524(15) Uani 1 1 d
C19 C 0.31565(8) 0.20543(6) 0.34509(8) 0.01760(16) Uani 1 1 d
H19 H 0.2422(12) 0.2392(9) 0.3223(11) 0.021 Uiso 1 1 d
C20 C 0.39100(8) 0.19799(6) 0.46294(8) 0.01786(16) Uani 1 1 d
H20 H 0.3697(12) 0.2289(9) 0.5248(12) 0.021 Uiso 1 1 d
C21 C 0.49780(8) 0.14921(6) 0.49454(7) 0.01550(15) Uani 1 1 d
C22 C 0.58555(8) 0.14591(7) 0.62149(8) 0.01907(17) Uani 1 1 d
H22A H 0.5415(12) 0.1300(9) 0.6757(12) 0.023 Uiso 1 1 d
H22B H 0.6144(12) 0.2063(9) 0.6429(12) 0.023 Uiso 1 1 d
C23 C 0.69428(8) 0.08536(7) 0.64222(8) 0.02006(17) Uani 1 1 d
H23A H 0.7607(12) 0.1044(9) 0.7172(12) 0.024 Uiso 1 1 d
H23B H 0.6733(12) 0.0236(9) 0.6547(12) 0.024 Uiso 1 1 d
C24 C 0.73714(8) 0.08721(6) 0.53790(8) 0.01895(17) Uani 1 1 d
H24A H 0.8109(12) 0.0502(9) 0.5538(12) 0.023 Uiso 1 1 d
H24B H 0.7606(12) 0.1480(9) 0.5247(12) 0.023 Uiso 1 1 d
C25 C 0.63493(8) 0.05431(6) 0.42749(8) 0.01697(16) Uani 1 1 d
H25A H 0.6559(11) 0.0540(9) 0.3551(12) 0.020 Uiso 1 1 d
H25B H 0.6165(11) -0.0076(9) 0.4392(11) 0.020 Uiso 1 1 d
C26 C 0.52301(7) 0.10915(6) 0.40251(7) 0.01447(15) Uani 1 1 d

loop_
_atom_site_aniso_label
_atom_site_aniso_U_11
_atom_site_aniso_U_22
_atom_site_aniso_U_33
_atom_site_aniso_U_23
_atom_site_aniso_U_13
_atom_site_aniso_U_12
N1 0.0141(3) 0.0206(3) 0.0110(3) -0.0003(2) 0.0036(2) 0.0015(2)
N2 0.0191(3) 0.0182(3) 0.0140(3) 0.0009(3) 0.0058(3) 0.0027(3)
N3 0.0169(3) 0.0186(3) 0.0149(3) -0.0011(3) 0.0059(3) 0.0015(3)
N4 0.0152(3) 0.0200(3) 0.0127(3) -0.0009(3) 0.0033(2) 0.0015(3)
N5 0.0146(3) 0.0177(3) 0.0126(3) -0.0003(2) 0.0038(2) -0.0001(2)
C1 0.0183(4) 0.0151(3) 0.0117(3) 0.0004(3) 0.0043(3) 0.0014(3)
C2 0.0187(4) 0.0163(4) 0.0125(3) -0.0001(3) 0.0027(3) 0.0020(3)
C3 0.0254(4) 0.0227(4) 0.0130(4) -0.0014(3) 0.0029(3) 0.0037(3)
C4 0.0267(5) 0.0263(5) 0.0137(4) -0.0020(3) -0.0010(3) 0.0038(4)
C5 0.0209(4) 0.0245(4) 0.0187(4) -0.0020(3) -0.0021(3) 0.0037(3)
C6 0.0170(4) 0.0219(4) 0.0178(4) -0.0015(3) 0.0016(3) 0.0029(3)
C7 0.0167(4) 0.0167(4) 0.0128(3) -0.0002(3) 0.0020(3) 0.0016(3)
C8 0.0146(3) 0.0160(4) 0.0132(3) -0.0003(3) 0.0031(3) 0.0013(3)
C9 0.0183(4) 0.0153(3) 0.0139(3) 0.0012(3) 0.0069(3) 0.0014(3)
C10 0.0217(4) 0.0211(4) 0.0166(4) -0.0002(3) 0.0106(3) 0.0014(3)
C11 0.0211(4) 0.0246(4) 0.0217(4) -0.0011(3) 0.0130(3) 0.0019(3)
C12 0.0171(4) 0.0184(4) 0.0207(4) 0.0002(3) 0.0095(3) 0.0000(3)
C13 0.0162(4) 0.0290(5) 0.0274(5) -0.0027(4) 0.0098(3) -0.0006(3)
C14 0.0162(4) 0.0252(4) 0.0260(4) 0.0000(4) 0.0060(3) 0.0002(3)
C15 0.0203(4) 0.0209(4) 0.0219(4) -0.0013(3) 0.0048(3) -0.0014(3)
C16 0.0178(4) 0.0270(5) 0.0186(4) -0.0053(3) 0.0061(3) 0.0014(3)
C17 0.0169(4) 0.0159(4) 0.0170(4) -0.0003(3) 0.0075(3) 0.0002(3)
C18 0.0145(3) 0.0178(4) 0.0129(3) -0.0003(3) 0.0044(3) -0.0003(3)
C19 0.0158(3) 0.0215(4) 0.0156(4) -0.0011(3) 0.0058(3) 0.0017(3)
C20 0.0178(4) 0.0218(4) 0.0148(4) -0.0027(3) 0.0069(3) -0.0009(3)
C21 0.0156(3) 0.0182(4) 0.0123(3) -0.0007(3) 0.0047(3) -0.0031(3)
C22 0.0181(4) 0.0259(4) 0.0116(3) -0.0014(3) 0.0035(3) -0.0020(3)
C23 0.0188(4) 0.0262(4) 0.0133(3) 0.0027(3) 0.0036(3) -0.0012(3)
C24 0.0152(4) 0.0247(4) 0.0150(4) 0.0023(3) 0.0032(3) 0.0002(3)
C25 0.0161(3) 0.0190(4) 0.0146(4) 0.0008(3) 0.0041(3) 0.0016(3)
C26 0.0145(3) 0.0157(3) 0.0127(3) 0.0002(3) 0.0043(3) -0.0013(3)

loop_
_atom_type_symbol
_atom_type_description
_atom_type_scat_dispersion_real
_atom_type_scat_dispersion_imag
_atom_type_scat_source
C C 0.0033 0.0016 'International Tables Vol C Tables 4.2.6.8 and 6.1.1.4'
H H 0.0000 0.0000 'International Tables Vol C Tables 4.2.6.8 and 6.1.1.4'
N N 0.0061 0.0033 'International Tables Vol C Tables 4.2.6.8 and 6.1.1.4'

loop_
_geom_angle_atom_site_label_1
_geom_angle_atom_site_label_2
_geom_angle_atom_site_label_3
_geom_angle
C8 N1 C1 112.11(7)
C8 N1 H1 124.5(10)
C1 N1 H1 122.9(10)
C1 N2 C9 123.12(8)
C9 N3 C17 118.47(8)
C8 N4 C18 121.34(8)
C18 N5 C26 119.05(7)
N2 C1 N1 130.94(8)
N2 C1 C2 123.20(8)
N1 C1 C2 105.85(7)
C3 C2 C7 121.68(9)
C3 C2 C1 130.18(8)
C7 C2 C1 108.13(8)
C2 C3 C4 117.35(9)
C2 C3 H3 120.7(8)
C4 C3 H3 122.0(8)
C3 C4 C5 121.10(9)
C3 C4 H4 119.5(8)
C5 C4 H4 119.4(8)
C6 C5 C4 121.21(9)
C6 C5 H5 118.6(9)
C4 C5 H5 120.2(9)
C7 C6 C5 117.47(9)
C7 C6 H6 121.3(8)
C5 C6 H6 121.2(8)
C6 C7 C2 121.18(9)
C6 C7 C8 130.99(8)
C2 C7 C8 107.82(8)
N4 C8 N1 130.45(8)
N4 C8 C7 123.57(8)
N1 C8 C7 105.99(7)
N3 C9 C10 122.07(8)
N3 C9 N2 122.14(8)
C10 C9 N2 115.77(8)
C11 C10 C9 118.75(9)
C11 C10 H10 122.0(8)
C9 C10 H10 119.1(8)
C10 C11 C12 120.42(8)
C10 C11 H11 119.7(8)
C12 C11 H11 119.8(8)
C11 C12 C17 116.98(8)
C11 C12 C13 120.84(8)
C17 C12 C13 122.18(9)
C12 C13 C14 113.30(8)
C12 C13 H13A 108.3(8)
C14 C13 H13A 110.7(9)
C12 C13 H13B 107.8(8)
C14 C13 H13B 110.3(8)
H13A C13 H13B 106.1(12)
C15 C14 C13 110.02(8)
C15 C14 H14A 111.6(8)
C13 C14 H14A 110.5(8)
C15 C14 H14B 109.0(8)
C13 C14 H14B 110.2(8)
H14A C14 H14B 105.4(11)
C16 C15 C14 108.54(8)
C16 C15 H15A 110.6(8)
C14 C15 H15A 110.0(8)
C16 C15 H15B 109.4(8)
C14 C15 H15B 112.6(8)
H15A C15 H15B 105.7(11)
C17 C16 C15 112.32(8)
C17 C16 H16A 107.2(8)
C15 C16 H16A 107.5(8)
C17 C16 H16B 108.2(8)
C15 C16 H16B 112.6(9)
H16A C16 H16B 108.9(12)
N3 C17 C12 123.29(9)
N3 C17 C16 116.06(8)
C12 C17 C16 120.64(8)
N5 C18 C19 121.69(8)
N5 C18 N4 120.13(8)
C19 C18 N4 118.13(8)
C20 C19 C18 118.61(8)
C20 C19 H19 121.0(8)
C18 C19 H19 120.3(8)
C19 C20 C21 120.35(8)
C19 C20 H20 119.5(8)
C21 C20 H20 120.1(8)
C26 C21 C20 116.86(8)
C26 C21 C22 121.98(8)
C20 C21 C22 121.01(8)
C21 C22 C23 114.39(8)
C21 C22 H22A 110.1(8)
C23 C22 H22A 110.7(8)
C21 C22 H22B 106.3(8)
C23 C22 H22B 109.4(8)
H22A C22 H22B 105.5(11)
C24 C23 C22 111.62(7)
C24 C23 H23A 110.8(8)
C22 C23 H23A 108.0(8)
C24 C23 H23B 108.6(8)
C22 C23 H23B 110.7(8)
H23A C23 H23B 107.0(11)
C23 C24 C25 108.79(8)
C23 C24 H24A 111.3(8)
C25 C24 H24A 110.0(8)
C23 C24 H24B 110.3(8)
C25 C24 H24B 110.1(8)
H24A C24 H24B 106.3(11)
C26 C25 C24 110.69(8)
C26 C25 H25A 108.2(8)
C24 C25 H25A 113.6(7)
C26 C25 H25B 109.6(7)
C24 C25 H25B 109.5(7)
H25A C25 H25B 105.1(11)
N5 C26 C21 123.41(8)
N5 C26 C25 115.66(7)
C21 C26 C25 120.92(8)

loop_
_geom_bond_atom_site_label_1
_geom_bond_atom_site_label_2
_geom_bond_distance
N1 C8 1.3867(12)
N1 C1 1.3877(12)
N1 H1 0.874(16)
N2 C1 1.2840(12)
N2 C9 1.4004(12)
N3 C9 1.3444(12)
N3 C17 1.3481(12)
N4 C8 1.2912(12)
N4 C18 1.4024(12)
N5 C18 1.3412(12)
N5 C26 1.3427(11)
C1 C2 1.4732(13)
C2 C3 1.3883(13)
C2 C7 1.3910(13)
C3 C4 1.3930(15)
C3 H3 0.993(14)
C4 C5 1.3973(15)
C4 H4 0.997(15)
C5 C6 1.3943(14)
C5 H5 0.986(14)
C6 C7 1.3889(13)
C6 H6 0.956(14)
C7 C8 1.4744(12)
C9 C10 1.3994(12)
C10 C11 1.3771(14)
C10 H10 0.986(13)
C11 C12 1.3971(14)
C11 H11 0.983(14)
C12 C17 1.3998(12)
C12 C13 1.5127(14)
C13 C14 1.5255(16)
C13 H13A 0.984(15)
C13 H13B 0.997(15)
C14 C15 1.5250(15)
C14 H14A 0.986(14)
C14 H14B 1.001(15)
C15 C16 1.5236(15)
C15 H15A 0.993(14)
C15 H15B 1.025(14)
C16 C17 1.5070(14)
C16 H16A 1.002(15)
C16 H16B 0.947(14)
C18 C19 1.4021(12)
C19 C20 1.3856(13)
C19 H19 0.962(13)
C20 C21 1.3978(13)
C20 H20 0.994(13)
C21 C26 1.3972(12)
C21 C22 1.5113(13)
C22 C23 1.5319(14)
C22 H22A 1.008(14)
C22 H22B 0.985(14)
C23 C24 1.5258(14)
C23 H23A 1.005(14)
C23 H23B 1.001(14)
C24 C25 1.5261(13)
C24 H24A 1.000(13)
C24 H24B 0.999(14)
C25 C26 1.5045(13)
C25 H25A 0.995(13)
C25 H25B 0.993(14)

loop_
_geom_torsion_atom_site_label_1
_geom_torsion_atom_site_label_2
_geom_torsion_atom_site_label_3
_geom_torsion_atom_site_label_4
_geom_torsion
C9 N2 C1 N1 -4.14(15)
C9 N2 C1 C2 175.55(8)
C8 N1 C1 N2 -179.33(9)
C8 N1 C1 C2 0.93(10)
N2 C1 C2 C3 -0.02(15)
N1 C1 C2 C3 179.74(9)
N2 C1 C2 C7 -178.67(8)
N1 C1 C2 C7 1.09(10)
C7 C2 C3 C4 0.56(14)
C1 C2 C3 C4 -177.93(9)
C2 C3 C4 C5 0.10(15)
C3 C4 C5 C6 -0.72(16)
C4 C5 C6 C7 0.65(15)
C5 C6 C7 C2 0.01(14)
C5 C6 C7 C8 -179.09(9)
C3 C2 C7 C6 -0.63(14)
C1 C2 C7 C6 178.15(8)
C3 C2 C7 C8 178.65(8)
C1 C2 C7 C8 -2.56(10)
C18 N4 C8 N1 -7.01(14)
C18 N4 C8 C7 173.33(8)
C1 N1 C8 N4 177.83(9)
C1 N1 C8 C7 -2.47(10)
C6 C7 C8 N4 2.00(15)
C2 C7 C8 N4 -177.19(8)
C6 C7 C8 N1 -177.72(9)
C2 C7 C8 N1 3.08(10)
C17 N3 C9 C10 0.91(13)
C17 N3 C9 N2 -176.95(8)
C1 N2 C9 N3 -8.99(13)
C1 N2 C9 C10 173.03(8)
N3 C9 C10 C11 0.10(13)
N2 C9 C10 C11 178.09(8)
C9 C10 C11 C12 -0.45(14)
C10 C11 C12 C17 -0.18(14)
C10 C11 C12 C13 -179.88(9)
C11 C12 C13 C14 -169.23(9)
C17 C12 C13 C14 11.10(13)
C12 C13 C14 C15 -43.76(11)
C13 C14 C15 C16 65.64(10)
C14 C15 C16 C17 -53.51(11)
C9 N3 C17 C12 -1.62(13)
C9 N3 C17 C16 178.83(8)
C11 C12 C17 N3 1.26(13)
C13 C12 C17 N3 -179.05(8)
C11 C12 C17 C16 -179.21(9)
C13 C12 C17 C16 0.48(13)
C15 C16 C17 N3 -159.17(8)
C15 C16 C17 C12 21.27(13)
C26 N5 C18 C19 0.03(13)
C26 N5 C18 N4 -177.15(8)
C8 N4 C18 N5 -18.44(13)
C8 N4 C18 C19 164.28(8)
N5 C18 C19 C20 1.36(13)
N4 C18 C19 C20 178.59(8)
C18 C19 C20 C21 -1.19(13)
C19 C20 C21 C26 -0.26(13)
C19 C20 C21 C22 175.43(8)
C26 C21 C22 C23 -7.90(12)
C20 C21 C22 C23 176.63(8)
C21 C22 C23 C24 36.31(11)
C22 C23 C24 C25 -61.84(10)
C23 C24 C25 C26 57.68(10)
C18 N5 C26 C21 -1.63(13)
C18 N5 C26 C25 179.29(8)
C20 C21 C26 N5 1.74(13)
C22 C21 C26 N5 -173.91(8)
C20 C21 C26 C25 -179.24(8)
C22 C21 C26 C25 5.12(12)
C24 C25 C26 N5 148.78(8)
C24 C25 C26 C21 -30.31(11)
